data_4501428
loop_
_publ_author_name
'Chen, Kai'
'Feng, Xing'
'Liang, Li-Li'
'Zhang, Yun-Qian'
'Zhu, Qian-Jiang'
'Xue, Sai-Feng'
'Tao, Zhu'

_publ_section_title
;
 Coordination and Supramolecular Self-Assemblies of Alkali and Alkaline
 Earth Metal Ions to Cucurbit[5]uril in the Presence of Nitrophenol
;
_journal_issue 12
_journal_name_full 'Crystal Growth &amp; Design'
_journal_page_first 5712
_journal_paper_doi 10.1021/cg201272e
_journal_volume 11
_journal_year 2011
_chemical_absolute_configuration unk
_chemical_formula_moiety 'C30 H30 K2 N20 O13, 2(C6 H5 N O3), 2(N O3), 4(H2 O)'
_chemical_formula_sum 'C42 H54 K2 N24 O29'
_chemical_formula_weight 1437.29
_chemical_name_systematic
;
 ?
;
_space_group_IT_number 19
_symmetry_cell_setting orthorhombic
_symmetry_space_group_name_Hall 'P 2ac 2ab'
_symmetry_space_group_name_H-M 'P 21 21 21'
_atom_sites_solution_hydrogens geom
_atom_sites_solution_primary direct
_atom_sites_solution_secondary difmap
_audit_creation_method SHELXL-97
_cell_angle_alpha 90.00
_cell_angle_beta 90.00
_cell_angle_gamma 90.00
_cell_formula_units_Z 4
_cell_length_a 12.0327(18)
_cell_length_b 16.188(2)
_cell_length_c 28.931(4)
_cell_measurement_temperature 223(2)
_cell_volume 5635.3(13)
_computing_structure_refinement 'SHELXL-97 (Sheldrick, 1997)'
_diffrn_ambient_temperature 223(2)
_diffrn_measured_fraction_theta_full 0.991
_diffrn_measured_fraction_theta_max 0.991
_diffrn_measurement_device_type 'Bruker CCD Area Detector'
_diffrn_measurement_method '\f and \w scan'
_diffrn_radiation_monochromator graphite
_diffrn_radiation_source 'fine-focus sealed tube'
_diffrn_radiation_type MoK\a
_diffrn_radiation_wavelength 0.71073
_diffrn_reflns_av_R_equivalents 0.0460
_diffrn_reflns_av_sigmaI/netI 0.0480
_diffrn_reflns_limit_h_max 14
_diffrn_reflns_limit_h_min -13
_diffrn_reflns_limit_k_max 19
_diffrn_reflns_limit_k_min -19
_diffrn_reflns_limit_l_max 32
_diffrn_reflns_limit_l_min -34
_diffrn_reflns_number 38145
_diffrn_reflns_theta_full 25.10
_diffrn_reflns_theta_max 25.10
_diffrn_reflns_theta_min 1.41
_exptl_absorpt_coefficient_mu 0.286
_exptl_absorpt_correction_T_max 0.9345
_exptl_absorpt_correction_T_min 0.9216
_exptl_absorpt_correction_type multi-scan
_exptl_absorpt_process_details 'SADABS (Bruker, 2008)'
_exptl_crystal_colour colorless
_exptl_crystal_density_diffrn 1.694
_exptl_crystal_density_method 'not measured'
_exptl_crystal_description prism
_exptl_crystal_F_000 2976
_exptl_crystal_size_max 0.29
_exptl_crystal_size_mid 0.25
_exptl_crystal_size_min 0.24
_platon_squeeze_details
;
;
_refine_diff_density_max 0.669
_refine_diff_density_min -0.414
_refine_diff_density_rms 0.070
_refine_ls_abs_structure_details 'Flack H D (1983), Acta Cryst. A39, 876-881'
_refine_ls_abs_structure_Flack 0.013(4)
_refine_ls_extinction_method none
_refine_ls_goodness_of_fit_ref 1.061
_refine_ls_hydrogen_treatment constr
_refine_ls_matrix_type full
_refine_ls_number_parameters 856
_refine_ls_number_reflns 9870
_refine_ls_number_restraints 2
_refine_ls_restrained_S_all 1.063
_refine_ls_R_factor_all 0.0647
_refine_ls_R_factor_gt 0.0525
_refine_ls_shift/su_max 0.034
_refine_ls_shift/su_mean 0.006
_refine_ls_structure_factor_coef Fsqd
_refine_ls_weighting_details 'calc w=1/[\s^2^(Fo^2^)+(0.0816P)^2^+2.3445P] where P=(Fo^2^+2Fc^2^)/3'
_refine_ls_weighting_scheme calc
_refine_ls_wR_factor_gt 0.1375
_refine_ls_wR_factor_ref 0.1458
_reflns_number_gt 8066
_reflns_number_total 9870
_reflns_threshold_expression >2sigma(I)
_cod_data_source_file cg201272e_si_002.cif
_cod_data_source_block complex10
_cod_original_cell_volume 5635.1(15)
_cod_original_sg_symbol_Hall 'p 2ac 2ab'
_cod_database_code 4501428

loop_
_symmetry_equiv_pos_as_xyz
'x, y, z'
'-x+1/2, -y, z+1/2'
'x+1/2, -y+1/2, -z'
'-x, y+1/2, -z+1/2'

loop_
_atom_site_label
_atom_site_type_symbol
_atom_site_fract_x
_atom_site_fract_y
_atom_site_fract_z
_atom_site_U_iso_or_equiv
_atom_site_adp_type
_atom_site_occupancy
_atom_site_symmetry_multiplicity
_atom_site_calc_flag
_atom_site_refinement_flags
K1 K 1.07297(8) 0.06034(6) 0.31727(3) 0.0310(2) Uani 1 1 d .
K2 K 0.42420(8) -0.01935(6) 0.32183(4) 0.0337(2) Uani 1 1 d .
O1W O 0.1988(3) 0.0673(2) -0.07339(12) 0.0478(9) Uani 1 1 d .
O2W O 0.7629(3) 0.3835(2) 0.16408(11) 0.0419(8) Uani 1 1 d .
O3W O 0.7370(3) -0.4155(2) 0.23256(13) 0.0469(9) Uani 1 1 d .
O4W O 0.7112(4) 0.4153(3) 0.60273(15) 0.0696(12) Uani 1 1 d .
O5W O 0.8049(4) 0.4667(3) 0.29593(16) 0.0713(12) Uani 1 1 d .
C1 C 0.9399(4) -0.1481(2) 0.28926(14) 0.0238(9) Uani 1 1 d .
C2 C 0.7982(3) -0.2453(2) 0.30396(14) 0.0243(9) Uani 1 1 d .
H2 H 0.8090 -0.3058 0.3060 0.029 Uiso 1 1 calc R
C3 C 0.7914(3) -0.2160(2) 0.25310(14) 0.0244(9) Uani 1 1 d .
H3 H 0.8065 -0.2616 0.2312 0.029 Uiso 1 1 calc R
C4 C 0.6233(3) -0.1882(2) 0.29039(14) 0.0230(9) Uani 1 1 d .
C5 C 0.9150(4) -0.1184(2) 0.20607(13) 0.0231(9) Uani 1 1 d .
H5A H 0.9955 -0.1098 0.2081 0.028 Uiso 1 1 calc R
H5B H 0.9016 -0.1593 0.1817 0.028 Uiso 1 1 calc R
C6 C 0.6329(4) -0.1490(2) 0.20801(14) 0.0266(9) Uani 1 1 d .
H6A H 0.6580 -0.1803 0.1810 0.032 Uiso 1 1 calc R
H6B H 0.5517 -0.1532 0.2093 0.032 Uiso 1 1 calc R
C7 C 0.9015(3) 0.0338(2) 0.20841(13) 0.0224(9) Uani 1 1 d .
C8 C 0.7525(3) -0.0339(2) 0.17261(14) 0.0235(9) Uani 1 1 d .
H8 H 0.7497 -0.0593 0.1415 0.028 Uiso 1 1 calc R
C9 C 0.7341(3) 0.0608(2) 0.17025(13) 0.0220(9) Uani 1 1 d .
H9 H 0.7347 0.0813 0.1380 0.026 Uiso 1 1 calc R
C10 C 0.5845(4) -0.0016(3) 0.21056(14) 0.0282(10) Uani 1 1 d .
C11 C 0.8554(3) 0.1808(2) 0.19975(13) 0.0227(9) Uani 1 1 d .
H11A H 0.9365 0.1864 0.1991 0.027 Uiso 1 1 calc R
H11B H 0.8257 0.2091 0.1725 0.027 Uiso 1 1 calc R
C12 C 0.5755(4) 0.1496(2) 0.20166(14) 0.0230(9) Uani 1 1 d .
H12A H 0.4948 0.1423 0.2036 0.028 Uiso 1 1 calc R
H12B H 0.5908 0.1875 0.1760 0.028 Uiso 1 1 calc R
C13 C 0.8726(4) 0.2244(2) 0.28144(14) 0.0239(9) Uani 1 1 d .
C14 C 0.6993(3) 0.2512(2) 0.24650(14) 0.0232(9) Uani 1 1 d .
H14 H 0.6828 0.2967 0.2247 0.028 Uiso 1 1 calc R
C15 C 0.6957(3) 0.2810(2) 0.29683(14) 0.0233(9) Uani 1 1 d .
H15 H 0.6857 0.3416 0.2989 0.028 Uiso 1 1 calc R
C16 C 0.5531(3) 0.1843(2) 0.28441(14) 0.0255(9) Uani 1 1 d .
C17 C 0.8448(4) 0.2761(2) 0.36115(14) 0.0269(9) Uani 1 1 d .
H17A H 0.9258 0.2814 0.3598 0.032 Uiso 1 1 calc R
H17B H 0.8143 0.3298 0.3702 0.032 Uiso 1 1 calc R
C18 C 0.5598(4) 0.2444(2) 0.36266(14) 0.0279(10) Uani 1 1 d .
H18A H 0.5674 0.3020 0.3727 0.033 Uiso 1 1 calc R
H18B H 0.4804 0.2308 0.3628 0.033 Uiso 1 1 calc R
C19 C 0.8873(4) 0.1548(2) 0.40884(14) 0.0249(9) Uani 1 1 d .
C20 C 0.7134(4) 0.2149(3) 0.42204(14) 0.0253(9) Uani 1 1 d .
H20 H 0.7019 0.2674 0.4389 0.030 Uiso 1 1 calc R
C21 C 0.7279(4) 0.1408(3) 0.45604(15) 0.0289(10) Uani 1 1 d .
H21 H 0.7260 0.1587 0.4887 0.035 Uiso 1 1 calc R
C22 C 0.5690(4) 0.1184(3) 0.41017(14) 0.0269(9) Uani 1 1 d .
C23 C 0.8928(4) 0.0400(2) 0.46571(14) 0.0270(10) Uani 1 1 d .
H23A H 0.8713 0.0396 0.4984 0.032 Uiso 1 1 calc R
H23B H 0.9732 0.0493 0.4642 0.032 Uiso 1 1 calc R
C24 C 0.6123(4) 0.0100(3) 0.46756(15) 0.0297(10) Uani 1 1 d .
H24A H 0.5318 0.0010 0.4671 0.036 Uiso 1 1 calc R
H24B H 0.6353 0.0145 0.5000 0.036 Uiso 1 1 calc R
C25 C 0.9329(4) -0.0752(2) 0.41216(14) 0.0235(9) Uani 1 1 d .
C26 C 0.7744(4) -0.0922(3) 0.45982(14) 0.0257(9) Uani 1 1 d .
H26 H 0.7781 -0.1066 0.4930 0.031 Uiso 1 1 calc R
C27 C 0.7882(4) -0.1699(3) 0.42838(14) 0.0251(9) Uani 1 1 d .
H27 H 0.7990 -0.2204 0.4472 0.030 Uiso 1 1 calc R
C28 C 0.6149(4) -0.1098(3) 0.41341(13) 0.0259(9) Uani 1 1 d .
C29 C 0.9386(3) -0.2064(2) 0.36854(13) 0.0233(9) Uani 1 1 d .
H29A H 0.9286 -0.2633 0.3793 0.028 Uiso 1 1 calc R
H29B H 1.0186 -0.1951 0.3679 0.028 Uiso 1 1 calc R
C30 C 0.6561(4) -0.2368(2) 0.37025(14) 0.0246(9) Uani 1 1 d .
H30A H 0.5751 -0.2429 0.3701 0.030 Uiso 1 1 calc R
H30B H 0.6881 -0.2894 0.3805 0.030 Uiso 1 1 calc R
N1 N 0.8954(3) -0.19994(19) 0.32181(11) 0.0228(7) Uani 1 1 d .
N2 N 0.8752(3) -0.1521(2) 0.25030(11) 0.0220(7) Uani 1 1 d .
N3 N 0.6932(3) -0.2202(2) 0.32376(12) 0.0260(8) Uani 1 1 d .
N4 N 0.6789(3) -0.1867(2) 0.24928(11) 0.0242(8) Uani 1 1 d .
N5 N 0.8625(3) -0.0412(2) 0.19303(11) 0.0221(7) Uani 1 1 d .
N6 N 0.8268(3) 0.0930(2) 0.19692(11) 0.0228(7) Uani 1 1 d .
N7 N 0.6628(3) -0.0632(2) 0.20170(12) 0.0260(8) Uani 1 1 d .
N8 N 0.6264(3) 0.07076(19) 0.19171(11) 0.0234(8) Uani 1 1 d .
N9 N 0.8134(3) 0.2210(2) 0.24078(11) 0.0235(8) Uani 1 1 d .
N10 N 0.8035(3) 0.2547(2) 0.31558(12) 0.0243(7) Uani 1 1 d .
N11 N 0.6146(3) 0.1867(2) 0.24431(11) 0.0229(7) Uani 1 1 d .
N12 N 0.6017(3) 0.2369(2) 0.31580(12) 0.0241(7) Uani 1 1 d .
N13 N 0.8161(3) 0.2158(2) 0.39595(12) 0.0258(8) Uani 1 1 d .
N14 N 0.8369(3) 0.1079(2) 0.44291(12) 0.0273(8) Uani 1 1 d .
N15 N 0.6159(3) 0.1920(2) 0.39541(12) 0.0279(8) Uani 1 1 d .
N16 N 0.6361(3) 0.0863(2) 0.44487(12) 0.0288(8) Uani 1 1 d .
N17 N 0.8679(3) -0.0402(2) 0.44578(12) 0.0302(8) Uani 1 1 d .
N18 N 0.8870(3) -0.1513(2) 0.40128(12) 0.0257(8) Uani 1 1 d .
N19 N 0.6668(3) -0.0621(2) 0.44711(12) 0.0285(8) Uani 1 1 d .
N20 N 0.6858(3) -0.1737(2) 0.40283(12) 0.0255(8) Uani 1 1 d .
O1 O 1.0248(2) -0.10638(18) 0.29436(10) 0.0294(7) Uani 1 1 d .
O2 O 0.9906(2) 0.04484(17) 0.22861(10) 0.0267(7) Uani 1 1 d .
O3 O 0.9702(2) 0.20472(17) 0.28637(10) 0.0272(7) Uani 1 1 d .
O4 O 0.9807(3) 0.14307(18) 0.39357(10) 0.0325(7) Uani 1 1 d .
O5 O 1.0171(2) -0.04565(17) 0.39549(10) 0.0298(7) Uani 1 1 d .
O6 O 0.5268(2) -0.16656(18) 0.29667(10) 0.0306(7) Uani 1 1 d .
O7 O 0.4976(2) -0.01016(19) 0.23038(11) 0.0324(7) Uani 1 1 d .
O8 O 0.4700(2) 0.14363(18) 0.29091(10) 0.0305(7) Uani 1 1 d .
O9 O 0.4836(3) 0.08675(18) 0.39569(11) 0.0319(7) Uani 1 1 d .
O10 O 0.5224(2) -0.09817(17) 0.39805(10) 0.0291(7) Uani 1 1 d .
C31 C 0.9904(4) 0.4363(3) 0.41770(15) 0.0324(10) Uani 1 1 d .
H31 H 1.0373 0.4499 0.3929 0.039 Uiso 1 1 calc R
C32 C 1.0040(4) 0.3623(3) 0.44137(16) 0.0369(11) Uani 1 1 d .
H32 H 1.0599 0.3248 0.4328 0.044 Uiso 1 1 calc R
C33 C 0.9326(5) 0.3447(3) 0.47827(16) 0.0419(12) Uani 1 1 d .
C34 C 0.8521(5) 0.3981(3) 0.49086(17) 0.0482(14) Uani 1 1 d .
H34 H 0.8046 0.3847 0.5155 0.058 Uiso 1 1 calc R
C35 C 0.8389(5) 0.4712(3) 0.46816(17) 0.0439(12) Uani 1 1 d .
H35 H 0.7840 0.5090 0.4775 0.053 Uiso 1 1 calc R
C36 C 0.9076(4) 0.4892(3) 0.43111(14) 0.0322(10) Uani 1 1 d .
C37 C 0.3899(4) 0.1770(3) -0.01409(15) 0.0324(10) Uani 1 1 d .
H37 H 0.3321 0.1543 -0.0318 0.039 Uiso 1 1 calc R
C38 C 0.4410(4) 0.1319(3) 0.01975(15) 0.0315(10) Uani 1 1 d .
H38 H 0.4177 0.0775 0.0257 0.038 Uiso 1 1 calc R
C39 C 0.5279(4) 0.1663(3) 0.04563(16) 0.0339(11) Uani 1 1 d .
C40 C 0.5630(4) 0.2468(3) 0.03711(15) 0.0312(10) Uani 1 1 d .
H40 H 0.6223 0.2694 0.0541 0.037 Uiso 1 1 calc R
C41 C 0.5105(4) 0.2933(3) 0.00363(15) 0.0305(10) Uani 1 1 d .
H41 H 0.5320 0.3482 -0.0019 0.037 Uiso 1 1 calc R
C42 C 0.4260(4) 0.2576(3) -0.02148(13) 0.0283(9) Uani 1 1 d .
N21 N 0.8907(4) 0.5678(2) 0.40703(14) 0.0392(10) Uani 1 1 d .
N22 N 0.3705(3) 0.30853(18) -0.05821(11) 0.0327(9) Uani 1 1 d D
O11 O 0.9497(4) 0.2704(2) 0.49933(13) 0.0645(12) Uani 1 1 d .
H11 H 0.9047 0.2648 0.5209 0.097 Uiso 1 1 calc R
O12 O 0.9385(4) 0.5780(2) 0.37025(12) 0.0561(10) Uani 1 1 d .
O13 O 0.8309(3) 0.6201(2) 0.42467(13) 0.0554(10) Uani 1 1 d .
O14 O 0.5823(3) 0.1230(2) 0.07903(12) 0.0477(9) Uani 1 1 d .
H14A H 0.5552 0.0760 0.0811 0.072 Uiso 1 1 calc R
O15 O 0.3164(3) 0.2714(2) -0.08662(10) 0.0426(8) Uani 1 1 d D
O16 O 0.3851(3) 0.38235(17) -0.05737(12) 0.0480(9) Uani 1 1 d D
N23 N 0.7800(5) 0.2029(3) 0.58581(17) 0.0525(13) Uani 1 1 d .
N24 N 0.3926(4) -0.0052(3) 0.12046(17) 0.0567(13) Uani 1 1 d .
O17 O 0.7986(5) 0.1369(3) 0.56863(16) 0.0867(16) Uani 1 1 d .
O18 O 0.7146(4) 0.2117(3) 0.62084(16) 0.0756(13) Uani 1 1 d .
O19 O 0.8205(6) 0.2677(3) 0.5724(2) 0.116(2) Uani 1 1 d .
O20 O 0.3269(4) -0.0630(2) 0.12689(14) 0.0613(11) Uani 1 1 d .
O21 O 0.4849(4) -0.0206(2) 0.09797(17) 0.0680(12) Uani 1 1 d .
O22 O 0.3701(4) 0.0652(2) 0.13705(16) 0.0658(12) Uani 1 1 d .

loop_
_atom_site_aniso_label
_atom_site_aniso_U_11
_atom_site_aniso_U_22
_atom_site_aniso_U_33
_atom_site_aniso_U_23
_atom_site_aniso_U_13
_atom_site_aniso_U_12
K1 0.0276(5) 0.0329(5) 0.0326(5) 0.0004(4) -0.0016(4) -0.0024(4)
K2 0.0285(5) 0.0307(5) 0.0419(6) 0.0101(4) -0.0025(5) -0.0036(4)
O1W 0.041(2) 0.059(2) 0.043(2) 0.0125(17) -0.0049(17) -0.0106(18)
O2W 0.0328(19) 0.056(2) 0.0369(18) 0.0073(16) 0.0062(15) 0.0087(16)
O3W 0.0285(19) 0.055(2) 0.057(2) -0.0019(18) -0.0001(16) 0.0020(16)
O4W 0.052(3) 0.081(3) 0.076(3) -0.006(2) 0.024(2) -0.011(2)
O5W 0.073(3) 0.053(2) 0.089(3) 0.001(2) -0.012(3) -0.018(2)
C1 0.023(2) 0.0175(19) 0.031(2) -0.0034(16) 0.0036(18) 0.0038(18)
C2 0.029(2) 0.0176(19) 0.026(2) -0.0031(16) 0.0011(18) 0.0018(17)
C3 0.026(2) 0.019(2) 0.029(2) -0.0055(17) -0.0021(18) 0.0019(17)
C4 0.019(2) 0.0168(19) 0.033(2) 0.0022(16) -0.0029(18) -0.0028(17)
C5 0.024(2) 0.025(2) 0.020(2) -0.0006(16) 0.0028(17) 0.0034(18)
C6 0.028(2) 0.025(2) 0.027(2) 0.0022(17) -0.0069(19) -0.0073(18)
C7 0.025(2) 0.026(2) 0.0164(19) 0.0012(16) 0.0069(17) -0.0011(17)
C8 0.022(2) 0.031(2) 0.017(2) 0.0003(16) -0.0004(16) -0.0023(17)
C9 0.019(2) 0.030(2) 0.017(2) 0.0019(17) -0.0005(16) -0.0005(17)
C10 0.028(3) 0.029(2) 0.027(2) 0.0004(18) -0.011(2) -0.0014(19)
C11 0.021(2) 0.026(2) 0.022(2) 0.0052(16) 0.0018(17) -0.0037(17)
C12 0.018(2) 0.025(2) 0.026(2) 0.0035(16) -0.0030(18) 0.0040(17)
C13 0.026(3) 0.0168(19) 0.029(2) 0.0012(16) -0.0015(19) -0.0066(17)
C14 0.022(2) 0.018(2) 0.029(2) 0.0058(17) -0.0014(17) -0.0018(17)
C15 0.020(2) 0.022(2) 0.028(2) 0.0028(17) -0.0043(18) 0.0007(17)
C16 0.025(2) 0.0193(19) 0.032(2) 0.0060(17) 0.0002(19) 0.0069(18)
C17 0.026(2) 0.022(2) 0.033(2) -0.0019(17) -0.0022(19) -0.0030(18)
C18 0.025(2) 0.023(2) 0.036(2) 0.0005(18) 0.0047(19) 0.0068(18)
C19 0.026(2) 0.026(2) 0.022(2) -0.0068(17) -0.0033(18) -0.0024(18)
C20 0.027(2) 0.023(2) 0.026(2) -0.0040(17) 0.0017(18) 0.0027(18)
C21 0.033(2) 0.031(2) 0.023(2) -0.0041(18) 0.0001(19) 0.0014(19)
C22 0.027(2) 0.026(2) 0.027(2) -0.0010(17) 0.006(2) 0.003(2)
C23 0.035(3) 0.023(2) 0.022(2) -0.0017(16) -0.0069(19) 0.0032(18)
C24 0.031(2) 0.030(2) 0.028(2) 0.0023(18) 0.0045(19) 0.0068(19)
C25 0.023(2) 0.024(2) 0.024(2) 0.0005(16) -0.0005(18) 0.0002(18)
C26 0.029(2) 0.030(2) 0.018(2) 0.0023(17) 0.0008(18) 0.0033(19)
C27 0.027(2) 0.023(2) 0.026(2) 0.0072(17) -0.0041(18) -0.0014(18)
C28 0.029(3) 0.027(2) 0.021(2) 0.0048(17) 0.0040(19) 0.0000(19)
C29 0.016(2) 0.028(2) 0.026(2) 0.0024(17) -0.0041(17) 0.0064(17)
C30 0.023(2) 0.019(2) 0.032(2) 0.0063(17) 0.0031(18) -0.0018(17)
N1 0.0216(18) 0.0227(17) 0.0240(18) 0.0017(14) -0.0020(15) -0.0018(14)
N2 0.0227(18) 0.0241(17) 0.0193(17) 0.0009(13) 0.0014(14) -0.0049(15)
N3 0.0216(19) 0.0310(18) 0.0254(18) 0.0060(15) -0.0034(15) 0.0032(15)
N4 0.0239(19) 0.0235(18) 0.0252(19) 0.0009(14) -0.0039(15) -0.0008(15)
N5 0.0187(18) 0.0266(18) 0.0209(17) -0.0002(13) 0.0004(14) 0.0018(14)
N6 0.0185(18) 0.0222(17) 0.0277(18) 0.0020(14) -0.0034(15) 0.0008(14)
N7 0.0171(18) 0.0268(18) 0.0342(19) 0.0015(15) -0.0013(15) -0.0029(15)
N8 0.0200(18) 0.0218(17) 0.0284(19) 0.0055(14) 0.0002(15) -0.0017(14)
N9 0.0182(18) 0.0271(18) 0.0253(19) 0.0009(14) -0.0037(15) -0.0004(15)
N10 0.0234(19) 0.0244(17) 0.0252(18) -0.0003(15) -0.0009(15) 0.0020(14)
N11 0.0192(18) 0.0260(18) 0.0237(18) 0.0010(14) -0.0043(15) -0.0039(15)
N12 0.0212(19) 0.0253(17) 0.0259(18) 0.0014(15) 0.0008(15) -0.0008(14)
N13 0.0258(19) 0.0255(18) 0.0261(19) -0.0034(15) 0.0006(16) 0.0022(16)
N14 0.026(2) 0.0269(18) 0.030(2) 0.0009(15) -0.0006(16) 0.0030(16)
N15 0.030(2) 0.0266(18) 0.0275(19) 0.0001(15) -0.0020(16) -0.0009(16)
N16 0.031(2) 0.0308(19) 0.0250(19) 0.0056(15) 0.0000(16) -0.0003(16)
N17 0.029(2) 0.0288(19) 0.033(2) 0.0006(16) 0.0000(17) -0.0001(16)
N18 0.0234(19) 0.0279(18) 0.0257(18) -0.0028(15) 0.0052(15) -0.0019(15)
N19 0.025(2) 0.0320(19) 0.0286(19) -0.0044(16) 0.0012(16) 0.0075(16)
N20 0.0206(19) 0.0269(18) 0.0291(19) 0.0012(15) -0.0044(15) 0.0030(15)
O1 0.0239(16) 0.0326(16) 0.0317(16) -0.0002(13) -0.0066(13) -0.0048(14)
O2 0.0172(16) 0.0318(16) 0.0312(16) -0.0008(12) -0.0040(13) -0.0005(12)
O3 0.0193(16) 0.0307(15) 0.0316(17) -0.0004(12) -0.0034(13) -0.0019(13)
O4 0.0280(18) 0.0334(16) 0.0362(18) 0.0010(13) 0.0008(15) 0.0032(14)
O5 0.0242(16) 0.0286(15) 0.0366(17) 0.0000(13) 0.0034(14) -0.0025(13)
O6 0.0230(17) 0.0315(16) 0.0374(17) 0.0081(13) -0.0030(14) -0.0011(13)
O7 0.0170(16) 0.0367(17) 0.0436(18) 0.0065(14) 0.0087(14) -0.0013(13)
O8 0.0233(16) 0.0363(16) 0.0319(17) 0.0028(13) 0.0037(13) -0.0097(14)
O9 0.0229(17) 0.0338(16) 0.0389(18) 0.0063(14) -0.0040(14) 0.0007(14)
O10 0.0184(16) 0.0318(16) 0.0372(17) 0.0070(13) 0.0000(14) 0.0051(13)
C31 0.036(3) 0.039(2) 0.023(2) -0.0025(19) -0.0015(19) -0.009(2)
C32 0.038(3) 0.035(3) 0.038(3) -0.014(2) -0.009(2) -0.001(2)
C33 0.062(3) 0.031(2) 0.034(3) 0.006(2) -0.007(3) -0.019(3)
C34 0.056(4) 0.058(3) 0.031(3) -0.010(2) 0.009(2) -0.017(3)
C35 0.046(3) 0.049(3) 0.037(3) -0.003(2) -0.001(2) -0.003(2)
C36 0.038(3) 0.036(2) 0.022(2) -0.0033(18) -0.002(2) -0.010(2)
C37 0.026(2) 0.043(3) 0.028(2) -0.011(2) 0.0010(19) -0.003(2)
C38 0.023(2) 0.032(2) 0.040(3) 0.0000(19) 0.000(2) -0.0046(19)
C39 0.022(2) 0.045(3) 0.034(3) -0.006(2) 0.003(2) 0.001(2)
C40 0.024(2) 0.036(2) 0.034(2) -0.0050(19) 0.000(2) -0.006(2)
C41 0.028(2) 0.035(2) 0.028(2) -0.0046(19) 0.0069(19) -0.001(2)
C42 0.030(2) 0.035(2) 0.019(2) -0.0033(17) 0.0077(19) 0.004(2)
N21 0.053(3) 0.035(2) 0.030(2) -0.0046(18) -0.012(2) -0.002(2)
N22 0.032(2) 0.038(2) 0.028(2) 0.0002(17) 0.0046(17) -0.0018(18)
O11 0.107(4) 0.042(2) 0.044(2) 0.0072(17) -0.004(2) -0.010(2)
O12 0.085(3) 0.051(2) 0.033(2) 0.0093(16) -0.004(2) -0.005(2)
O13 0.061(3) 0.051(2) 0.054(2) -0.0086(19) -0.015(2) 0.019(2)
O14 0.036(2) 0.057(2) 0.050(2) 0.0163(17) -0.0124(17) -0.0092(18)
O15 0.038(2) 0.059(2) 0.0304(18) 0.0001(16) -0.0007(16) 0.0006(17)
O16 0.058(2) 0.034(2) 0.053(2) 0.0073(16) 0.0004(18) -0.0028(17)
N23 0.068(3) 0.047(3) 0.043(3) 0.019(2) -0.026(3) -0.020(3)
N24 0.056(3) 0.053(3) 0.060(3) 0.021(2) -0.007(3) 0.007(3)
O17 0.112(4) 0.081(4) 0.068(3) 0.009(3) 0.026(3) 0.022(3)
O18 0.082(3) 0.089(3) 0.056(3) 0.030(2) 0.011(3) -0.004(3)
O19 0.168(6) 0.066(3) 0.115(4) 0.015(3) 0.066(4) -0.024(4)
O20 0.064(3) 0.047(2) 0.073(3) 0.007(2) 0.007(2) -0.026(2)
O21 0.056(3) 0.051(2) 0.096(3) 0.012(2) -0.003(3) -0.004(2)
O22 0.070(3) 0.0300(19) 0.098(3) 0.005(2) -0.018(3) 0.0064(19)

loop_
_atom_type_symbol
_atom_type_description
_atom_type_scat_dispersion_real
_atom_type_scat_dispersion_imag
_atom_type_scat_source
C C 0.0033 0.0016 'International Tables Vol C Tables 4.2.6.8 and 6.1.1.4'
H H 0.0000 0.0000 'International Tables Vol C Tables 4.2.6.8 and 6.1.1.4'
N N 0.0061 0.0033 'International Tables Vol C Tables 4.2.6.8 and 6.1.1.4'
O O 0.0106 0.0060 'International Tables Vol C Tables 4.2.6.8 and 6.1.1.4'
K K 0.2009 0.2494 'International Tables Vol C Tables 4.2.6.8 and 6.1.1.4'

loop_
_geom_angle_atom_site_label_1
_geom_angle_atom_site_label_2
_geom_angle_atom_site_label_3
_geom_angle
_geom_angle_site_symmetry_1
_geom_angle_site_symmetry_3
O3W K1 O2 79.82(10) 4_755 .
O3W K1 O3 94.70(10) 4_755 .
O2 K1 O3 67.64(9) . .
O3W K1 O4 132.63(11) 4_755 .
O2 K1 O4 129.12(9) . .
O3 K1 O4 71.19(9) . .
O3W K1 O1 100.59(10) 4_755 .
O2 K1 O1 67.88(8) . .
O3 K1 O1 129.11(9) . .
O4 K1 O1 123.75(9) . .
O3W K1 O4W 85.47(13) 4_755 3_556
O2 K1 O4W 165.28(12) . 3_556
O3 K1 O4W 113.51(11) . 3_556
O4 K1 O4W 62.06(11) . 3_556
O1 K1 O4W 115.86(11) . 3_556
O3W K1 O5 133.33(10) 4_755 .
O2 K1 O5 125.75(9) . .
O3 K1 O5 129.70(9) . .
O4 K1 O5 65.17(8) . .
O1 K1 O5 64.85(9) . .
O4W K1 O5 65.78(11) 3_556 .
O3W K1 K2 42.02(8) 4_755 1_655
O2 K1 K2 110.15(7) . 1_655
O3 K1 K2 132.64(7) . 1_655
O4 K1 K2 119.56(7) . 1_655
O1 K1 K2 85.69(7) . 1_655
O4W K1 K2 57.54(9) 3_556 1_655
O5 K1 K2 91.45(6) . 1_655
O2W K2 O6 85.01(10) 4_645 .
O2W K2 O7 115.19(10) 4_645 .
O6 K2 O7 69.96(9) . .
O2W K2 O10 88.19(10) 4_645 .
O6 K2 O10 68.25(9) . .
O7 K2 O10 129.42(9) . .
O2W K2 O9 115.92(10) 4_645 .
O6 K2 O9 127.23(9) . .
O7 K2 O9 127.04(9) . .
O10 K2 O9 64.98(9) . .
O2W K2 O8 136.87(10) 4_645 .
O6 K2 O8 128.88(9) . .
O7 K2 O8 65.85(9) . .
O10 K2 O8 126.01(9) . .
O9 K2 O8 68.00(9) . .
O2W K2 O3W 82.56(10) 4_645 4_655
O6 K2 O3W 128.87(10) . 4_655
O7 K2 O3W 71.26(9) . 4_655
O10 K2 O3W 159.25(10) . 4_655
O9 K2 O3W 102.61(10) . 4_655
O8 K2 O3W 56.06(9) . 4_655
O2W K2 K1 52.73(8) 4_645 1_455
O6 K2 K1 131.81(7) . 1_455
O7 K2 K1 104.97(7) . 1_455
O10 K2 K1 123.93(7) . 1_455
O9 K2 K1 94.98(7) . 1_455
O8 K2 K1 84.54(7) . 1_455
O3W K2 K1 37.39(7) 4_655 1_455
K1 O3W K2 100.58(12) 4_745 4_645
O1 C1 N2 126.5(4) . .
O1 C1 N1 125.2(4) . .
N2 C1 N1 108.3(3) . .
N3 C2 N1 114.5(3) . .
N3 C2 C3 104.2(3) . .
N1 C2 C3 102.8(3) . .
N3 C2 H2 111.6 . .
N1 C2 H2 111.6 . .
C3 C2 H2 111.6 . .
N4 C3 N2 114.6(3) . .
N4 C3 C2 102.9(3) . .
N2 C3 C2 103.6(3) . .
N4 C3 H3 111.7 . .
N2 C3 H3 111.7 . .
C2 C3 H3 111.7 . .
O6 C4 N4 126.1(4) . .
O6 C4 N3 125.5(4) . .
N4 C4 N3 108.4(3) . .
N5 C5 N2 113.8(3) . .
N5 C5 H5A 108.8 . .
N2 C5 H5A 108.8 . .
N5 C5 H5B 108.8 . .
N2 C5 H5B 108.8 . .
H5A C5 H5B 107.7 . .
N7 C6 N4 114.4(3) . .
N7 C6 H6A 108.7 . .
N4 C6 H6A 108.7 . .
N7 C6 H6B 108.7 . .
N4 C6 H6B 108.7 . .
H6A C6 H6B 107.6 . .
O2 C7 N6 126.2(4) . .
O2 C7 N5 125.2(4) . .
N6 C7 N5 108.6(3) . .
N7 C8 N5 114.6(3) . .
N7 C8 C9 104.1(3) . .
N5 C8 C9 103.2(3) . .
N7 C8 H8 111.5 . .
N5 C8 H8 111.5 . .
C9 C8 H8 111.5 . .
N8 C9 N6 114.8(3) . .
N8 C9 C8 102.7(3) . .
N6 C9 C8 102.8(3) . .
N8 C9 H9 111.9 . .
N6 C9 H9 111.9 . .
C8 C9 H9 111.9 . .
O7 C10 N8 127.0(4) . .
O7 C10 N7 126.4(4) . .
N8 C10 N7 106.6(4) . .
N9 C11 N6 113.6(3) . .
N9 C11 H11A 108.8 . .
N6 C11 H11A 108.8 . .
N9 C11 H11B 108.8 . .
N6 C11 H11B 108.8 . .
H11A C11 H11B 107.7 . .
N8 C12 N11 113.5(3) . .
N8 C12 H12A 108.9 . .
N11 C12 H12A 108.9 . .
N8 C12 H12B 108.9 . .
N11 C12 H12B 108.9 . .
H12A C12 H12B 107.7 . .
O3 C13 N9 125.8(4) . .
O3 C13 N10 125.9(4) . .
N9 C13 N10 108.3(4) . .
N11 C14 N9 114.2(3) . .
N11 C14 C15 104.2(3) . .
N9 C14 C15 103.8(3) . .
N11 C14 H14 111.4 . .
N9 C14 H14 111.4 . .
C15 C14 H14 111.4 . .
N12 C15 N10 114.1(3) . .
N12 C15 C14 103.1(3) . .
N10 C15 C14 103.6(3) . .
N12 C15 H15 111.8 . .
N10 C15 H15 111.8 . .
C14 C15 H15 111.8 . .
O8 C16 N12 125.8(4) . .
O8 C16 N11 126.1(4) . .
N12 C16 N11 108.1(3) . .
N13 C17 N10 113.0(3) . .
N13 C17 H17A 109.0 . .
N10 C17 H17A 109.0 . .
N13 C17 H17B 109.0 . .
N10 C17 H17B 109.0 . .
H17A C17 H17B 107.8 . .
N15 C18 N12 113.7(3) . .
N15 C18 H18A 108.8 . .
N12 C18 H18A 108.8 . .
N15 C18 H18B 108.8 . .
N12 C18 H18B 108.8 . .
H18A C18 H18B 107.7 . .
O4 C19 N13 126.4(4) . .
O4 C19 N14 125.1(4) . .
N13 C19 N14 108.5(4) . .
N13 C20 N15 114.6(3) . .
N13 C20 C21 104.0(3) . .
N15 C20 C21 103.2(3) . .
N13 C20 H20 111.5 . .
N15 C20 H20 111.5 . .
C21 C20 H20 111.5 . .
N16 C21 N14 113.8(3) . .
N16 C21 C20 104.0(3) . .
N14 C21 C20 102.4(3) . .
N16 C21 H21 112.0 . .
N14 C21 H21 112.0 . .
C20 C21 H21 112.0 . .
O9 C22 N15 126.7(4) . .
O9 C22 N16 125.4(4) . .
N15 C22 N16 108.0(4) . .
N14 C23 N17 113.7(3) . .
N14 C23 H23A 108.8 . .
N17 C23 H23A 108.8 . .
N14 C23 H23B 108.8 . .
N17 C23 H23B 108.8 . .
H23A C23 H23B 107.7 . .
N16 C24 N19 114.5(3) . .
N16 C24 H24A 108.6 . .
N19 C24 H24A 108.6 . .
N16 C24 H24B 108.6 . .
N19 C24 H24B 108.6 . .
H24A C24 H24B 107.6 . .
O5 C25 N17 126.4(4) . .
O5 C25 N18 126.1(4) . .
N17 C25 N18 107.4(4) . .
N19 C26 N17 115.4(3) . .
N19 C26 C27 102.7(3) . .
N17 C26 C27 102.7(3) . .
N19 C26 H26 111.8 . .
N17 C26 H26 111.8 . .
C27 C26 H26 111.8 . .
N20 C27 N18 115.6(3) . .
N20 C27 C26 104.0(3) . .
N18 C27 C26 103.5(3) . .
N20 C27 H27 111.1 . .
N18 C27 H27 111.1 . .
C26 C27 H27 111.1 . .
O10 C28 N20 127.2(4) . .
O10 C28 N19 125.6(4) . .
N20 C28 N19 107.1(4) . .
N18 C29 N1 114.3(3) . .
N18 C29 H29A 108.7 . .
N1 C29 H29A 108.7 . .
N18 C29 H29B 108.7 . .
N1 C29 H29B 108.7 . .
H29A C29 H29B 107.6 . .
N20 C30 N3 113.8(3) . .
N20 C30 H30A 108.8 . .
N3 C30 H30A 108.8 . .
N20 C30 H30B 108.8 . .
N3 C30 H30B 108.8 . .
H30A C30 H30B 107.7 . .
C1 N1 C29 123.0(3) . .
C1 N1 C2 112.0(3) . .
C29 N1 C2 125.1(3) . .
C1 N2 C3 112.6(3) . .
C1 N2 C5 120.8(3) . .
C3 N2 C5 122.8(3) . .
C4 N3 C30 122.2(3) . .
C4 N3 C2 111.1(3) . .
C30 N3 C2 126.0(3) . .
C4 N4 C3 112.9(3) . .
C4 N4 C6 122.4(3) . .
C3 N4 C6 124.2(3) . .
C7 N5 C5 121.9(3) . .
C7 N5 C8 111.7(3) . .
C5 N5 C8 124.9(3) . .
C7 N6 C9 112.7(3) . .
C7 N6 C11 121.1(3) . .
C9 N6 C11 124.0(3) . .
C10 N7 C6 119.6(4) . .
C10 N7 C8 112.1(3) . .
C6 N7 C8 125.0(3) . .
C10 N8 C12 120.9(3) . .
C10 N8 C9 113.6(3) . .
C12 N8 C9 124.3(3) . .
C13 N9 C11 122.6(3) . .
C13 N9 C14 112.0(3) . .
C11 N9 C14 124.8(3) . .
C13 N10 C17 122.0(3) . .
C13 N10 C15 111.7(3) . .
C17 N10 C15 124.7(3) . .
C16 N11 C12 122.1(3) . .
C16 N11 C14 111.0(3) . .
C12 N11 C14 124.0(3) . .
C16 N12 C15 112.8(3) . .
C16 N12 C18 121.4(3) . .
C15 N12 C18 125.8(3) . .
C19 N13 C17 122.1(4) . .
C19 N13 C20 112.8(3) . .
C17 N13 C20 125.1(3) . .
C19 N14 C23 122.5(4) . .
C19 N14 C21 112.2(3) . .
C23 N14 C21 125.0(4) . .
C22 N15 C18 121.3(4) . .
C22 N15 C20 112.6(3) . .
C18 N15 C20 125.3(3) . .
C22 N16 C24 122.7(4) . .
C22 N16 C21 112.1(3) . .
C24 N16 C21 125.2(4) . .
C25 N17 C23 122.2(4) . .
C25 N17 C26 113.5(3) . .
C23 N17 C26 124.3(4) . .
C25 N18 C29 121.8(3) . .
C25 N18 C27 112.8(3) . .
C29 N18 C27 125.2(3) . .
C28 N19 C26 113.4(3) . .
C28 N19 C24 121.6(4) . .
C26 N19 C24 124.9(4) . .
C28 N20 C30 121.8(3) . .
C28 N20 C27 112.7(3) . .
C30 N20 C27 125.5(3) . .
C1 O1 K1 135.8(2) . .
C7 O2 K1 139.9(2) . .
C13 O3 K1 132.8(3) . .
C19 O4 K1 136.2(3) . .
C25 O5 K1 136.7(3) . .
C4 O6 K2 134.7(3) . .
C10 O7 K2 137.2(3) . .
C16 O8 K2 135.5(3) . .
C22 O9 K2 136.5(3) . .
C28 O10 K2 138.1(3) . .
C36 C31 C32 119.0(4) . .
C36 C31 H31 120.5 . .
C32 C31 H31 120.5 . .
C31 C32 C33 118.6(5) . .
C31 C32 H32 120.7 . .
C33 C32 H32 120.7 . .
C34 C33 O11 123.6(5) . .
C34 C33 C32 121.1(5) . .
O11 C33 C32 115.3(5) . .
C33 C34 C35 120.7(5) . .
C33 C34 H34 119.7 . .
C35 C34 H34 119.7 . .
C34 C35 C36 119.0(5) . .
C34 C35 H35 120.5 . .
C36 C35 H35 120.5 . .
C31 C36 C35 121.5(4) . .
C31 C36 N21 120.6(4) . .
C35 C36 N21 117.9(4) . .
C38 C37 C42 118.1(4) . .
C38 C37 H37 121.0 . .
C42 C37 H37 121.0 . .
C37 C38 C39 120.4(4) . .
C37 C38 H38 119.8 . .
C39 C38 H38 119.8 . .
O14 C39 C40 117.5(4) . .
O14 C39 C38 122.3(4) . .
C40 C39 C38 120.2(4) . .
C41 C40 C39 119.7(4) . .
C41 C40 H40 120.1 . .
C39 C40 H40 120.1 . .
C42 C41 C40 118.7(4) . .
C42 C41 H41 120.7 . .
C40 C41 H41 120.7 . .
C41 C42 C37 122.9(4) . .
C41 C42 N22 118.1(4) . .
C37 C42 N22 119.0(4) . .
O13 N21 O12 123.2(4) . .
O13 N21 C36 119.0(4) . .
O12 N21 C36 117.8(4) . .
O16 N22 O15 125.8(4) . .
O16 N22 C42 117.6(3) . .
O15 N22 C42 116.6(3) . .
C33 O11 H11 109.5 . .
C39 O14 H14A 109.5 . .
O17 N23 O19 124.0(6) . .
O17 N23 O18 122.5(5) . .
O19 N23 O18 113.5(6) . .
O20 N24 O22 119.2(5) . .
O20 N24 O21 118.0(5) . .
O22 N24 O21 122.8(5) . .

loop_
_geom_bond_atom_site_label_1
_geom_bond_atom_site_label_2
_geom_bond_distance
_geom_bond_site_symmetry_2
K1 O3W 2.731(4) 4_755
K1 O2 2.761(3) .
K1 O3 2.791(3) .
K1 O4 2.811(3) .
K1 O1 2.839(3) .
K1 O4W 2.877(4) 3_556
K1 O5 2.918(3) .
K1 K2 4.4206(16) 1_655
K2 O2W 2.776(3) 4_645
K2 O6 2.781(3) .
K2 O7 2.793(3) .
K2 O10 2.808(3) .
K2 O9 2.833(3) .
K2 O8 2.840(3) .
K2 O3W 3.010(4) 4_655
K2 K1 4.4206(16) 1_455
O2W K2 2.776(3) 4_655
O3W K1 2.731(4) 4_745
O3W K2 3.010(4) 4_645
O4W K1 2.877(4) 3_456
C1 O1 1.234(5) .
C1 N2 1.371(5) .
C1 N1 1.371(5) .
C2 N3 1.445(5) .
C2 N1 1.474(5) .
C2 C3 1.548(6) .
C2 H2 0.9900 .
C3 N4 1.438(5) .
C3 N2 1.446(5) .
C3 H3 0.9900 .
C4 O6 1.226(5) .
C4 N4 1.365(5) .
C4 N3 1.382(5) .
C5 N5 1.451(5) .
C5 N2 1.471(5) .
C5 H5A 0.9800 .
C5 H5B 0.9800 .
C6 N7 1.445(5) .
C6 N4 1.452(5) .
C6 H6A 0.9800 .
C6 H6B 0.9800 .
C7 O2 1.234(5) .
C7 N6 1.355(5) .
C7 N5 1.376(5) .
C8 N7 1.449(5) .
C8 N5 1.455(5) .
C8 C9 1.549(6) .
C8 H8 0.9900 .
C9 N8 1.446(5) .
C9 N6 1.454(5) .
C9 H9 0.9900 .
C10 O7 1.201(5) .
C10 N8 1.387(5) .
C10 N7 1.396(6) .
C11 N9 1.445(5) .
C11 N6 1.464(5) .
C11 H11A 0.9800 .
C11 H11B 0.9800 .
C12 N8 1.444(5) .
C12 N11 1.450(5) .
C12 H12A 0.9800 .
C12 H12B 0.9800 .
C13 O3 1.226(5) .
C13 N9 1.376(5) .
C13 N10 1.381(5) .
C14 N11 1.461(5) .
C14 N9 1.467(5) .
C14 C15 1.535(6) .
C14 H14 0.9900 .
C15 N12 1.446(5) .
C15 N10 1.469(5) .
C15 H15 0.9900 .
C16 O8 1.212(5) .
C16 N12 1.376(5) .
C16 N11 1.376(5) .
C17 N13 1.444(5) .
C17 N10 1.450(5) .
C17 H17A 0.9800 .
C17 H17B 0.9800 .
C18 N15 1.440(5) .
C18 N12 1.452(5) .
C18 H18A 0.9800 .
C18 H18B 0.9800 .
C19 O4 1.222(5) .
C19 N13 1.360(5) .
C19 N14 1.384(5) .
C20 N13 1.448(6) .
C20 N15 1.452(6) .
C20 C21 1.561(6) .
C20 H20 0.9900 .
C21 N16 1.450(6) .
C21 N14 1.466(6) .
C21 H21 0.9900 .
C22 O9 1.223(5) .
C22 N15 1.384(5) .
C22 N16 1.389(5) .
C23 N14 1.447(5) .
C23 N17 1.452(5) .
C23 H23A 0.9800 .
C23 H23B 0.9800 .
C24 N16 1.427(5) .
C24 N19 1.464(5) .
C24 H24A 0.9800 .
C24 H24B 0.9800 .
C25 O5 1.220(5) .
C25 N17 1.371(5) .
C25 N18 1.387(5) .
C26 N19 1.431(5) .
C26 N17 1.462(6) .
C26 C27 1.561(6) .
C26 H26 0.9900 .
C27 N20 1.438(5) .
C27 N18 1.455(5) .
C27 H27 0.9900 .
C28 O10 1.213(5) .
C28 N20 1.375(5) .
C28 N19 1.392(5) .
C29 N18 1.443(5) .
C29 N1 1.452(5) .
C29 H29A 0.9800 .
C29 H29B 0.9800 .
C30 N20 1.435(5) .
C30 N3 1.442(5) .
C30 H30A 0.9800 .
C30 H30B 0.9800 .
C31 C36 1.369(7) .
C31 C32 1.390(7) .
C31 H31 0.9400 .
C32 C33 1.399(7) .
C32 H32 0.9400 .
C33 C34 1.348(8) .
C33 O11 1.364(6) .
C34 C35 1.364(7) .
C34 H34 0.9400 .
C35 C36 1.384(7) .
C35 H35 0.9400 .
C36 N21 1.465(6) .
C37 C38 1.367(6) .
C37 C42 1.391(6) .
C37 H37 0.9400 .
C38 C39 1.401(6) .
C38 H38 0.9400 .
C39 O14 1.361(6) .
C39 C40 1.393(6) .
C40 C41 1.380(6) .
C40 H40 0.9400 .
C41 C42 1.377(6) .
C41 H41 0.9400 .
C42 N22 1.502(5) .
N21 O13 1.222(5) .
N21 O12 1.221(5) .
N22 O16 1.2081(19) .
N22 O15 1.2089(19) .
O11 H11 0.8300 .
O14 H14A 0.8300 .
N23 O17 1.199(7) .
N23 O19 1.221(6) .
N23 O18 1.291(7) .
N24 O20 1.240(6) .
N24 O22 1.266(6) .
N24 O21 1.312(6) .

loop_
_platon_squeeze_void_nr
_platon_squeeze_void_average_x
_platon_squeeze_void_average_y
_platon_squeeze_void_average_z
_platon_squeeze_void_volume
_platon_squeeze_void_count_electrons
_platon_squeeze_void_content
1 0.098 0.140 0.504 17 8 ' '
2 0.252 0.521 0.176 31 8 ' '
3 0.248 0.479 0.676 31 8 ' '
4 0.402 0.860 1.004 17 8 ' '
5 0.598 0.360 0.496 17 8 ' '
6 0.748 0.021 0.324 31 8 ' '
7 0.752 -0.021 0.824 31 8 ' '
8 0.902 0.640 -0.004 17 8 ' '
